data_7250089
loop_
_publ_author_name
'Horikoshi, Ryo'
'Inoue, Ryota'
'Sumitani, Ryo'
'Takahashi, Kazuyuki'
'Mochida, Tomoyuki'

_publ_section_title
;
 Synthesis and structural characterization of the racemic and meso forms
 of 2,2&#x2032;&#x2032;-dibromo-1,1&#x2032;&#x2032;-biferrocenes and their
 mixed-valence salts
;
_journal_issue 15
_journal_name_full CrystEngComm
_journal_page_first 2371
_journal_page_last 2381
_journal_paper_doi 10.1039/D5CE00076A
_journal_volume 27
_journal_year 2025
_chemical_formula_sum 'C20 H16 Br2 Fe2'
_chemical_formula_weight 527.85
_chemical_name_common TDBBF_1
_space_group_crystal_system monoclinic
_space_group_IT_number 14
_space_group_name_Hall '-P 2yn'
_space_group_name_H-M_alt 'P 1 21/n 1'
_atom_sites_solution_hydrogens geom
_audit_update_record
;
2025-02-10 deposited with the CCDC.	2025-03-11 downloaded from the CCDC.
;
_cell_angle_alpha 90
_cell_angle_beta 104.888(2)
_cell_angle_gamma 90
_cell_formula_units_Z 2
_cell_length_a 9.4872(13)
_cell_length_b 7.4956(10)
_cell_length_c 12.2757(16)
_cell_measurement_reflns_used 3108
_cell_measurement_temperature 90.(2)
_cell_measurement_theta_max 27.4780
_cell_measurement_theta_min 2.4338
_cell_volume 843.6(2)
_computing_cell_refinement 'SAINT V8.38A (Bruker AXS Inc., 2017)'
_computing_data_reduction 'SAINT V8.38A (Bruker AXS Inc., 2017)'
_computing_molecular_graphics 'shelXle (C.B. Huebschle, rev 833)'
_computing_structure_refinement 'SHELXL-2016/6 (Sheldrick, 2016)'
_computing_structure_solution 'SHELXT 2014/5 (Sheldrick, 2014)'
_diffrn_ambient_temperature 90.(2)
_diffrn_detector_area_resol_mean 8.3333
_diffrn_measured_fraction_theta_full 0.993
_diffrn_measured_fraction_theta_max 0.993
_diffrn_measurement_device_type 'Bruker APEXII CCD area detector'
_diffrn_measurement_method 'phi and omega scans'
_diffrn_radiation_monochromator 'Bruker Helios multilayer confocal mirror'
_diffrn_radiation_source 'Bruker TXS fine-focus rotating anode'
_diffrn_radiation_type MoK\a
_diffrn_radiation_wavelength 0.71073
_diffrn_reflns_av_R_equivalents 0.0169
_diffrn_reflns_av_unetI/netI 0.0202
_diffrn_reflns_limit_h_max 12
_diffrn_reflns_limit_h_min -10
_diffrn_reflns_limit_k_max 9
_diffrn_reflns_limit_k_min -9
_diffrn_reflns_limit_l_max 15
_diffrn_reflns_limit_l_min -11
_diffrn_reflns_number 4714
_diffrn_reflns_theta_full 27.48
_diffrn_reflns_theta_max 27.48
_diffrn_reflns_theta_min 2.43
_diffrn_source 'rotating-anode X-ray tube'
_diffrn_source_type 'Bruker Turbo X-ray Source'
_exptl_absorpt_coefficient_mu 6.453
_exptl_absorpt_correction_T_max 0.72
_exptl_absorpt_correction_T_min 0.55
_exptl_absorpt_correction_type multi-scan
_exptl_absorpt_process_details
;
SADABS-2016/2 - Bruker AXS area detector scaling and absorption correction
;
_exptl_crystal_colour orange
_exptl_crystal_density_diffrn 2.078
_exptl_crystal_density_method 'not measured'
_exptl_crystal_description block
_exptl_crystal_F_000 516
_exptl_crystal_size_max 0.185
_exptl_crystal_size_mid 0.170
_exptl_crystal_size_min 0.055
_refine_diff_density_max 1.073
_refine_diff_density_min -0.642
_refine_ls_extinction_method none
_refine_ls_goodness_of_fit_ref 1.052
_refine_ls_hydrogen_treatment constr
_refine_ls_matrix_type full
_refine_ls_number_parameters 109
_refine_ls_number_reflns 1922
_refine_ls_number_restraints 0
_refine_ls_restrained_S_all 1.052
_refine_ls_R_factor_all 0.0289
_refine_ls_R_factor_gt 0.0260
_refine_ls_shift/su_max 0.001
_refine_ls_shift/su_mean 0.000
_refine_ls_structure_factor_coef Fsqd
_refine_ls_weighting_details 'w=1/[\s^2^(Fo^2^)+(0.0381P)^2^+1.4244P] where P=(Fo^2^+2Fc^2^)/3'
_refine_ls_weighting_scheme calc
_refine_ls_wR_factor_gt 0.0692
_refine_ls_wR_factor_ref 0.0704
_reflns_number_gt 1759
_reflns_number_total 1922
_reflns_threshold_expression 'I > 2\s(I)'
_cod_data_source_file d5ce00076a2.cif
_cod_data_source_block 1b
_cod_depositor_comments
;
The following automatic conversions were performed:

data item '_exptl_absorpt_correction_type' value 'Multi-Scan' was
changed to 'multi-scan' in accordance with the
/home/data/users/saulius/crontab/automatic-downloads/rss-feeds/RSC/lib/dictionaries/cif_core.dic
dictionary named 'cif_core.dic' version 2.4.2 last updated on
2011-04-26.

Automatic conversion script
Id: cif_fix_values 8170 2020-07-09 18:12:32Z antanas 

 Adding full bibliography for 7250089--7250092.cif.
;
_cod_database_code 7250089

loop_
_space_group_symop_operation_xyz
'x, y, z'
'-x+1/2, y+1/2, -z+1/2'
'-x, -y, -z'
'x-1/2, -y-1/2, z-1/2'

loop_
_atom_site_type_symbol
_atom_site_label
_atom_site_fract_x
_atom_site_fract_y
_atom_site_fract_z
_atom_site_U_iso_or_equiv
_atom_site_adp_type
_atom_site_calc_flag
_atom_site_refinement_flags_adp
_atom_site_refinement_flags_occupancy
_atom_site_refinement_flags_posn
_atom_site_occupancy
_atom_site_disorder_assembly
_atom_site_disorder_group
C C9 0.7771(5) 0.2712(5) 0.3074(3) 0.0419(10) Uani d . . . 1 . .
H H9 0.828094 0.340495 0.265125 0.05 Uiso calc U . R 1 . .
C C10 0.6256(4) 0.2614(5) 0.2882(3) 0.0331(8) Uani d . . . 1 . .
H H10 0.556376 0.322428 0.230569 0.04 Uiso calc U . R 1 . .
C C1 0.5789(3) 0.5111(3) 0.5106(2) 0.0119(5) Uani d . . . 1 . .
C C2 0.6937(3) 0.4333(4) 0.59859(19) 0.0134(5) Uani d . . . 1 . .
C C6 0.5931(3) 0.1457(4) 0.3689(3) 0.0245(6) Uani d . . . 1 . .
H H6 0.498272 0.114409 0.374626 0.029 Uiso calc U . R 1 . .
C C3 0.8322(3) 0.4898(4) 0.5860(2) 0.0150(5) Uani d . . . 1 . .
H H3 0.924758 0.457448 0.633038 0.018 Uiso calc U . R 1 . .
C C7 0.7263(4) 0.0842(4) 0.4398(3) 0.0309(7) Uani d . . . 1 . .
H H7 0.737767 0.006261 0.502497 0.037 Uiso calc U . R 1 . .
C C4 0.8064(3) 0.6029(4) 0.4904(2) 0.0160(5) Uani d . . . 1 . .
H H4 0.879028 0.65941 0.461684 0.019 Uiso calc U . R 1 . .
C C8 0.8408(4) 0.1625(5) 0.3988(4) 0.0417(10) Uani d . . . 1 . .
H H8 0.942404 0.14343 0.42875 0.05 Uiso calc U . R 1 . .
C C5 0.6532(3) 0.6171(4) 0.4449(2) 0.0151(5) Uani d . . . 1 . .
H H5 0.606849 0.686202 0.380827 0.018 Uiso calc U . R 1 . .
Br Br1 0.67951(3) 0.28860(5) 0.72140(2) 0.02470(11) Uani d . . . 1 . .
Fe Fe1 0.71602(4) 0.35576(5) 0.44652(3) 0.01256(11) Uani d . . . 1 . .

loop_
_atom_site_aniso_label
_atom_site_aniso_U_11
_atom_site_aniso_U_22
_atom_site_aniso_U_33
_atom_site_aniso_U_12
_atom_site_aniso_U_13
_atom_site_aniso_U_23
C9 0.057(2) 0.037(2) 0.045(2) -0.0225(18) 0.040(2) -0.0268(17)
C10 0.051(2) 0.0270(17) 0.0185(14) -0.0052(15) 0.0034(14) -0.0117(12)
C1 0.0124(12) 0.0129(12) 0.0106(10) 0.0014(9) 0.0035(9) -0.0010(9)
C2 0.0138(11) 0.0174(13) 0.0094(10) 0.0014(10) 0.0034(9) 0.0019(9)
C6 0.0192(14) 0.0234(16) 0.0319(16) -0.0060(11) 0.0084(12) -0.0150(12)
C3 0.0121(11) 0.0176(13) 0.0152(11) -0.0001(10) 0.0031(9) -0.0048(10)
C7 0.0380(18) 0.0140(14) 0.0356(17) 0.0012(13) 0.0002(14) -0.0072(12)
C4 0.0147(12) 0.0169(13) 0.0181(12) -0.0048(10) 0.0075(9) -0.0041(10)
C8 0.0159(14) 0.035(2) 0.075(3) -0.0010(13) 0.0119(16) -0.039(2)
C5 0.0171(12) 0.0135(13) 0.0158(11) 0.0000(9) 0.0064(10) 0.0018(9)
Br1 0.01876(16) 0.0368(2) 0.01730(15) -0.00083(11) 0.00233(11) 0.01339(11)
Fe1 0.01128(18) 0.0140(2) 0.01335(18) -0.00075(13) 0.00495(13) -0.00416(13)

loop_
_atom_type_symbol
_atom_type_description
_atom_type_scat_dispersion_real
_atom_type_scat_dispersion_imag
_atom_type_scat_source
C C 0.0033 0.0016 'International Tables Vol C Tables 4.2.6.8 and 6.1.1.4'
H H 0.0000 0.0000 'International Tables Vol C Tables 4.2.6.8 and 6.1.1.4'
Br Br -0.2901 2.4595 'International Tables Vol C Tables 4.2.6.8 and 6.1.1.4'
Fe Fe 0.3463 0.8444 'International Tables Vol C Tables 4.2.6.8 and 6.1.1.4'

loop_
_geom_angle_atom_site_label_1
_geom_angle_atom_site_label_2
_geom_angle_atom_site_label_3
_geom_angle_site_symmetry_1
_geom_angle_site_symmetry_3
_geom_angle
_geom_angle_publ_flag
C8 C9 C10 . . 108.7(3) ?
C8 C9 Fe1 . . 70.45(19) ?
C10 C9 Fe1 . . 69.92(18) ?
C8 C9 H9 . . 125.7 ?
C10 C9 H9 . . 125.7 ?
Fe1 C9 H9 . . 125.6 ?
C9 C10 C6 . . 108.4(3) ?
C9 C10 Fe1 . . 70.04(19) ?
C6 C10 Fe1 . . 69.99(17) ?
C9 C10 H10 . . 125.8 ?
C6 C10 H10 . . 125.8 ?
Fe1 C10 H10 . . 125.7 ?
C5 C1 C2 . . 104.9(2) ?
C5 C1 C1 . 3_666 126.2(3) ?
C2 C1 C1 . 3_666 128.9(3) ?
C5 C1 Fe1 . . 69.37(14) ?
C2 C1 Fe1 . . 68.05(13) ?
C1 C1 Fe1 3_666 . 126.1(2) ?
C3 C2 C1 . . 109.7(2) ?
C3 C2 Br1 . . 120.87(18) ?
C1 C2 Br1 . . 129.30(18) ?
C3 C2 Fe1 . . 70.51(14) ?
C1 C2 Fe1 . . 70.30(13) ?
Br1 C2 Fe1 . . 128.22(14) ?
C10 C6 C7 . . 108.1(3) ?
C10 C6 Fe1 . . 69.62(17) ?
C7 C6 Fe1 . . 69.60(17) ?
C10 C6 H6 . . 125.9 ?
C7 C6 H6 . . 125.9 ?
Fe1 C6 H6 . . 126.4 ?
C4 C3 C2 . . 107.4(2) ?
C4 C3 Fe1 . . 70.10(15) ?
C2 C3 Fe1 . . 68.39(14) ?
C4 C3 H3 . . 126.3 ?
C2 C3 H3 . . 126.3 ?
Fe1 C3 H3 . . 126.8 ?
C6 C7 C8 . . 106.7(3) ?
C6 C7 Fe1 . . 69.85(18) ?
C8 C7 Fe1 . . 69.81(19) ?
C6 C7 H7 . . 126.6 ?
C8 C7 H7 . . 126.6 ?
Fe1 C7 H7 . . 125.3 ?
C3 C4 C5 . . 108.2(2) ?
C3 C4 Fe1 . . 69.46(15) ?
C5 C4 Fe1 . . 69.43(15) ?
C3 C4 H4 . . 125.9 ?
C5 C4 H4 . . 125.9 ?
Fe1 C4 H4 . . 126.8 ?
C9 C8 C7 . . 108.1(3) ?
C9 C8 Fe1 . . 69.73(19) ?
C7 C8 Fe1 . . 69.12(18) ?
C9 C8 H8 . . 125.9 ?
C7 C8 H8 . . 125.9 ?
Fe1 C8 H8 . . 126.8 ?
C4 C5 C1 . . 109.7(2) ?
C4 C5 Fe1 . . 70.02(15) ?
C1 C5 Fe1 . . 69.48(15) ?
C4 C5 H5 . . 125.1 ?
C1 C5 H5 . . 125.1 ?
Fe1 C5 H5 . . 127.0 ?
C2 Fe1 C10 . . 149.72(13) ?
C2 Fe1 C9 . . 169.71(15) ?
C10 Fe1 C9 . . 40.05(16) ?
C2 Fe1 C7 . . 110.01(13) ?
C10 Fe1 C7 . . 68.19(14) ?
C9 Fe1 C7 . . 68.25(16) ?
C2 Fe1 C6 . . 118.07(11) ?
C10 Fe1 C6 . . 40.38(14) ?
C9 Fe1 C6 . . 67.72(13) ?
C7 Fe1 C6 . . 40.55(13) ?
C2 Fe1 C3 . . 41.09(10) ?
C10 Fe1 C3 . . 166.48(13) ?
C9 Fe1 C3 . . 130.19(13) ?
C7 Fe1 C3 . . 120.15(12) ?
C6 Fe1 C3 . . 152.73(12) ?
C2 Fe1 C5 . . 68.50(10) ?
C10 Fe1 C5 . . 105.83(13) ?
C9 Fe1 C5 . . 115.72(15) ?
C7 Fe1 C5 . . 166.29(12) ?
C6 Fe1 C5 . . 127.10(12) ?
C3 Fe1 C5 . . 68.35(11) ?
C2 Fe1 C1 . . 41.65(9) ?
C10 Fe1 C1 . . 114.22(13) ?
C9 Fe1 C1 . . 147.47(16) ?
C7 Fe1 C1 . . 128.66(12) ?
C6 Fe1 C1 . . 105.94(11) ?
C3 Fe1 C1 . . 70.02(10) ?
C5 Fe1 C1 . . 41.15(10) ?
C2 Fe1 C8 . . 132.36(15) ?
C10 Fe1 C8 . . 67.33(16) ?
C9 Fe1 C8 . . 39.83(18) ?
C7 Fe1 C8 . . 41.07(15) ?
C6 Fe1 C8 . . 67.93(12) ?
C3 Fe1 C8 . . 111.08(12) ?
C5 Fe1 C8 . . 149.56(15) ?
C1 Fe1 C8 . . 169.27(15) ?
C2 Fe1 C4 . . 68.51(10) ?
C10 Fe1 C4 . . 127.42(13) ?
C9 Fe1 C4 . . 108.08(12) ?
C7 Fe1 C4 . . 152.74(12) ?
C6 Fe1 C4 . . 165.20(12) ?
C3 Fe1 C4 . . 40.45(10) ?
C5 Fe1 C4 . . 40.55(10) ?
C1 Fe1 C4 . . 69.53(10) ?
C8 Fe1 C4 . . 118.65(12) ?

loop_
_geom_bond_atom_site_label_1
_geom_bond_atom_site_label_2
_geom_bond_site_symmetry_2
_geom_bond_distance
_geom_bond_publ_flag
C9 C8 . 1.393(6) ?
C9 C10 . 1.397(6) ?
C9 Fe1 . 2.040(3) ?
C9 H9 . 0.95 ?
C10 C6 . 1.409(5) ?
C10 Fe1 . 2.039(3) ?
C10 H10 . 0.95 ?
C1 C5 . 1.439(3) ?
C1 C2 . 1.445(3) ?
C1 C1 3_666 1.461(5) ?
C1 Fe1 . 2.048(2) ?
C2 C3 . 1.426(3) ?
C2 Br1 . 1.890(2) ?
C2 Fe1 . 2.018(2) ?
C6 C7 . 1.415(4) ?
C6 Fe1 . 2.043(3) ?
C6 H6 . 0.95 ?
C3 C4 . 1.417(4) ?
C3 Fe1 . 2.046(3) ?
C3 H3 . 0.95 ?
C7 C8 . 1.434(5) ?
C7 Fe1 . 2.040(3) ?
C7 H7 . 0.95 ?
C4 C5 . 1.421(4) ?
C4 Fe1 . 2.054(3) ?
C4 H4 . 0.95 ?
C8 Fe1 . 2.049(3) ?
C8 H8 . 0.95 ?
C5 Fe1 . 2.046(3) ?
C5 H5 . 0.95 ?

loop_
_geom_torsion_atom_site_label_1
_geom_torsion_atom_site_label_2
_geom_torsion_atom_site_label_3
_geom_torsion_atom_site_label_4
_geom_torsion_site_symmetry_1
_geom_torsion_site_symmetry_2
_geom_torsion_site_symmetry_3
_geom_torsion_site_symmetry_4
_geom_torsion
_geom_torsion_publ_flag
C8 C9 C10 C6 . . . . 0.3(4) ?
Fe1 C9 C10 C6 . . . . -59.7(2) ?
C8 C9 C10 Fe1 . . . . 60.0(2) ?
C5 C1 C2 C3 . . . . -0.3(3) ?
C1 C1 C2 C3 3_666 . . . 179.1(3) ?
Fe1 C1 C2 C3 . . . . 59.68(18) ?
C5 C1 C2 Br1 . . . . 176.3(2) ?
C1 C1 C2 Br1 3_666 . . . -4.4(5) ?
Fe1 C1 C2 Br1 . . . . -123.8(2) ?
C5 C1 C2 Fe1 . . . . -59.95(17) ?
C1 C1 C2 Fe1 3_666 . . . 119.4(4) ?
C9 C10 C6 C7 . . . . 0.6(4) ?
Fe1 C10 C6 C7 . . . . -59.2(2) ?
C9 C10 C6 Fe1 . . . . 59.7(2) ?
C1 C2 C3 C4 . . . . -0.1(3) ?
Br1 C2 C3 C4 . . . . -176.96(18) ?
Fe1 C2 C3 C4 . . . . 59.46(18) ?
C1 C2 C3 Fe1 . . . . -59.55(18) ?
Br1 C2 C3 Fe1 . . . . 123.57(19) ?
C10 C6 C7 C8 . . . . -1.2(3) ?
Fe1 C6 C7 C8 . . . . -60.4(2) ?
C10 C6 C7 Fe1 . . . . 59.2(2) ?
C2 C3 C4 C5 . . . . 0.4(3) ?
Fe1 C3 C4 C5 . . . . 58.81(18) ?
C2 C3 C4 Fe1 . . . . -58.39(18) ?
C10 C9 C8 C7 . . . . -1.1(4) ?
Fe1 C9 C8 C7 . . . . 58.6(2) ?
C10 C9 C8 Fe1 . . . . -59.7(2) ?
C6 C7 C8 C9 . . . . 1.4(4) ?
Fe1 C7 C8 C9 . . . . -59.0(2) ?
C6 C7 C8 Fe1 . . . . 60.4(2) ?
C3 C4 C5 C1 . . . . -0.6(3) ?
Fe1 C4 C5 C1 . . . . 58.22(18) ?
C3 C4 C5 Fe1 . . . . -58.83(19) ?
C2 C1 C5 C4 . . . . 0.5(3) ?
C1 C1 C5 C4 3_666 . . . -178.9(3) ?
Fe1 C1 C5 C4 . . . . -58.54(19) ?
C2 C1 C5 Fe1 . . . . 59.08(17) ?
C1 C1 C5 Fe1 3_666 . . . -120.3(3) ?
